data_4305696
loop_
_publ_author_name
'Gang Si'
'Wen-Guang Wang'
'Hong-Yan Wang'
'Chen-Ho Tung'
'Li-Zhu Wu'

_publ_section_title
;
Facile Synthesis and Functionality-Dependent Electrochemistry of Fe-Only
Hydrogenase Mimics
;
_journal_name_full 'Inorganic Chemistry'
_journal_page_first 8101
_journal_page_last 8111
_journal_paper_doi 10.1021/ic800676y
_journal_volume 47
_journal_year 2008
_chemical_formula_sum 'C44 H39 Cl Fe2 N4 O6 S2'
_chemical_formula_weight 931.08
_chemical_name_systematic
; 
 ? 
;
_space_group_IT_number 2
_symmetry_cell_setting triclinic
_symmetry_space_group_name_Hall '-P 1'
_symmetry_space_group_name_H-M 'P -1'
_atom_sites_solution_hydrogens geom
_atom_sites_solution_primary direct
_atom_sites_solution_secondary difmap
_audit_creation_method SHELXL-97
_cell_angle_alpha 91.19(3)
_cell_angle_beta 98.12(3)
_cell_angle_gamma 97.05(3)
_cell_formula_units_Z 2
_cell_length_a 8.4258(17)
_cell_length_b 9.934(2)
_cell_length_c 26.979(5)
_cell_measurement_reflns_used 2325
_cell_measurement_temperature 293(2)
_cell_measurement_theta_max 22.5
_cell_measurement_theta_min 2.4
_cell_volume 2217.0(8)
_computing_cell_refinement Crystalclear
_computing_data_collection 'CrystalClear (Rigaku/MSC Inc., 2005)'
_computing_data_reduction Crystalclear
_computing_molecular_graphics 'Bruker SHELXTL'
_computing_publication_material 'Bruker SHELXTL'
_computing_structure_refinement 'SHELXL-97 (Sheldrick, 1997)'
_computing_structure_solution 'SHELXS-97 (Sheldrick, 1990)'
_diffrn_ambient_temperature 293(2)
_diffrn_measured_fraction_theta_full 0.990
_diffrn_measured_fraction_theta_max 0.990
_diffrn_measurement_device_type 'Rigaku Saturn'
_diffrn_measurement_method '\w scans'
_diffrn_radiation_monochromator confocal
_diffrn_radiation_source 'rotating anode'
_diffrn_radiation_type MoK\a
_diffrn_radiation_wavelength 0.71073
_diffrn_reflns_av_R_equivalents 0.0353
_diffrn_reflns_av_sigmaI/netI 0.0546
_diffrn_reflns_limit_h_max 8
_diffrn_reflns_limit_h_min -10
_diffrn_reflns_limit_k_max 10
_diffrn_reflns_limit_k_min -11
_diffrn_reflns_limit_l_max 32
_diffrn_reflns_limit_l_min -31
_diffrn_reflns_number 13649
_diffrn_reflns_theta_full 25.02
_diffrn_reflns_theta_max 25.02
_diffrn_reflns_theta_min 1.53
_exptl_absorpt_coefficient_mu 0.860
_exptl_absorpt_correction_T_max 0.9189
_exptl_absorpt_correction_T_min 0.8891
_exptl_absorpt_correction_type multi-scan
_exptl_absorpt_process_details 'Jacobson, R. (1998) Private communication'
_exptl_crystal_density_diffrn 1.404
_exptl_crystal_density_method 'not measured'
_exptl_crystal_F_000 966
_exptl_crystal_size_max 0.14
_exptl_crystal_size_mid 0.12
_exptl_crystal_size_min 0.10
_refine_diff_density_max 0.383
_refine_diff_density_min -0.310
_refine_diff_density_rms 0.051
_refine_ls_extinction_method none
_refine_ls_goodness_of_fit_ref 0.976
_refine_ls_hydrogen_treatment constr
_refine_ls_matrix_type full
_refine_ls_number_parameters 557
_refine_ls_number_reflns 7737
_refine_ls_number_restraints 21
_refine_ls_restrained_S_all 0.998
_refine_ls_R_factor_all 0.0649
_refine_ls_R_factor_gt 0.0424
_refine_ls_shift/su_max 0.003
_refine_ls_shift/su_mean 0.000
_refine_ls_structure_factor_coef Fsqd
_refine_ls_weighting_details 'calc w=1/[\s^2^(Fo^2^)+(0.0551P)^2^+0.0000P] where P=(Fo^2^+2Fc^2^)/3'
_refine_ls_weighting_scheme calc
_refine_ls_wR_factor_gt 0.0958
_refine_ls_wR_factor_ref 0.1083
_reflns_number_gt 5231
_reflns_number_total 7737
_reflns_threshold_expression >2sigma(I)
_cod_data_source_file ic800676y_si_003_7.cif
_cod_data_source_block 10
_cod_depositor_comments
;
The following automatic conversions were performed:
'_symmetry_cell_setting' value 'Triclinic' changed to 'triclinic'
according to '/home/saulius/struct/CIF-dictionaries/cif_core.dic'
dictionary named 'cif_core.dic' version 2.4.1 from 2010-06-29.

Automatic conversion script
Id: cif_fix_enum 1527 2010-12-29 10:47:43Z saulius 
;
_cod_original_cell_volume 2216.9(8)
_cod_database_code 4305696

loop_
_symmetry_equiv_pos_as_xyz
'x, y, z'
'-x, -y, -z'

loop_
_atom_site_label
_atom_site_type_symbol
_atom_site_fract_x
_atom_site_fract_y
_atom_site_fract_z
_atom_site_U_iso_or_equiv
_atom_site_adp_type
_atom_site_occupancy
_atom_site_symmetry_multiplicity
_atom_site_calc_flag
_atom_site_refinement_flags
_atom_site_disorder_assembly
_atom_site_disorder_group
Fe1 Fe 1.44075(5) 1.14894(5) 0.399166(15) 0.04983(14) Uani 1 1 d . . .
Fe2 Fe 1.15747(5) 1.03289(4) 0.396098(15) 0.04906(14) Uani 1 1 d . . .
S1 S 1.33371(8) 0.96962(8) 0.34679(3) 0.0502(2) Uani 1 1 d . . .
S2 S 1.21791(9) 1.24229(8) 0.36763(3) 0.0505(2) Uani 1 1 d . . .
O1 O 1.6807(4) 1.2889(4) 0.34340(12) 0.1208(12) Uani 1 1 d . . .
O2 O 1.6397(3) 0.9655(3) 0.45495(10) 0.1004(9) Uani 1 1 d . . .
O3 O 1.4710(4) 1.3372(3) 0.48609(10) 0.1008(9) Uani 1 1 d . . .
O4 O 1.2205(4) 0.7972(3) 0.45521(11) 0.1022(9) Uani 1 1 d . . .
O5 O 1.0622(4) 1.1588(3) 0.48425(10) 0.1046(10) Uani 1 1 d . . .
O6 O 0.8244(3) 0.9357(4) 0.35187(11) 0.1219(13) Uani 1 1 d . . .
N1 N 1.1643(3) 1.1111(3) 0.27277(8) 0.0532(6) Uani 1 1 d . . .
N2 N -0.2135(3) 0.6441(3) 0.06009(10) 0.0656(8) Uani 1 1 d . . .
N3 N 1.4268(3) 0.6250(3) 0.33155(10) 0.0645(8) Uani 1 1 d . . .
N4 N -0.2199(3) 0.1416(3) 0.05264(9) 0.0642(8) Uani 1 1 d . . .
C1 C 1.5887(4) 1.2337(4) 0.36546(13) 0.0721(10) Uani 1 1 d . . .
C2 C 1.5619(4) 1.0368(4) 0.43328(12) 0.0655(9) Uani 1 1 d . . .
C3 C 1.4605(4) 1.2643(4) 0.45225(13) 0.0674(9) Uani 1 1 d . . .
C4 C 1.1943(4) 0.8880(4) 0.43171(14) 0.0690(9) Uani 1 1 d . . .
C5 C 1.0980(4) 1.1110(4) 0.44889(13) 0.0671(9) Uani 1 1 d . . .
C6 C 0.9558(5) 0.9723(4) 0.36671(13) 0.0741(11) Uani 1 1 d . . .
C7 C 1.2921(3) 1.0290(4) 0.28210(11) 0.0582(8) Uani 1 1 d . . .
H7A H 1.3903 1.0803 0.2741 0.070 Uiso 1 1 calc R . .
H7B H 1.2670 0.9501 0.2593 0.070 Uiso 1 1 calc R . .
C8 C 1.2019(4) 1.2412(3) 0.29805(11) 0.0591(8) Uani 1 1 d . . .
H8A H 1.1194 1.2969 0.2854 0.071 Uiso 1 1 calc R . .
H8B H 1.3037 1.2838 0.2894 0.071 Uiso 1 1 calc R . .
C9 C 1.0028(3) 1.0540(3) 0.25586(10) 0.0460(7) Uani 1 1 d . . .
C10 C 0.9647(4) 0.9181(3) 0.24051(11) 0.0569(8) Uani 1 1 d . . .
H10 H 1.0446 0.8610 0.2451 0.068 Uiso 1 1 calc R . .
C11 C 0.8119(4) 0.8665(3) 0.21880(11) 0.0574(8) Uani 1 1 d . . .
H11 H 0.7903 0.7751 0.2089 0.069 Uiso 1 1 calc R . .
C12 C 0.6883(3) 0.9479(3) 0.21127(10) 0.0504(7) Uani 1 1 d . . .
C13 C 0.7249(4) 1.0819(3) 0.22874(11) 0.0565(8) Uani 1 1 d . . .
H13 H 0.6436 1.1379 0.2254 0.068 Uiso 1 1 calc R . .
C14 C 0.8774(3) 1.1344(3) 0.25086(11) 0.0540(8) Uani 1 1 d . . .
H14 H 0.8972 1.2244 0.2626 0.065 Uiso 1 1 calc R . .
C15 C 0.5327(4) 0.8951(3) 0.18531(11) 0.0535(8) Uani 1 1 d . . .
C16 C 0.4044(4) 0.8524(3) 0.16163(11) 0.0546(8) Uani 1 1 d . . .
C17 C 0.2495(3) 0.8009(3) 0.13390(10) 0.0492(7) Uani 1 1 d . . .
C18 C 0.2174(3) 0.6687(3) 0.11389(11) 0.0538(8) Uani 1 1 d . . .
H18 H 0.2999 0.6140 0.1170 0.065 Uiso 1 1 calc R . .
C19 C 0.0667(3) 0.6166(3) 0.08963(11) 0.0526(8) Uani 1 1 d . . .
H19 H 0.0495 0.5278 0.0765 0.063 Uiso 1 1 calc R . .
C20 C -0.0610(3) 0.6958(3) 0.08449(11) 0.0518(8) Uani 1 1 d . . .
C21 C -0.0271(4) 0.8291(4) 0.10316(12) 0.0622(9) Uani 1 1 d . . .
H21 H -0.1084 0.8850 0.0993 0.075 Uiso 1 1 calc R . .
C22 C 0.1247(4) 0.8808(4) 0.12732(12) 0.0596(8) Uani 1 1 d . . .
H22 H 0.1434 0.9706 0.1394 0.072 Uiso 1 1 calc R . .
C23 C -0.2485(5) 0.5029(4) 0.04555(18) 0.1054(15) Uani 1 1 d . . .
H23A H -0.1780 0.4808 0.0224 0.158 Uiso 1 1 calc R . .
H23B H -0.3588 0.4837 0.0298 0.158 Uiso 1 1 calc R . .
H23C H -0.2322 0.4496 0.0747 0.158 Uiso 1 1 calc R . .
C24 C -0.3486(4) 0.7152(5) 0.06501(17) 0.1070(16) Uani 1 1 d . . .
H24A H -0.3577 0.7273 0.0999 0.161 Uiso 1 1 calc R . .
H24B H -0.4457 0.6637 0.0480 0.161 Uiso 1 1 calc R . .
H24C H -0.3332 0.8023 0.0504 0.161 Uiso 1 1 calc R . .
C25 C 1.4600(4) 0.6200(4) 0.38546(13) 0.0815(11) Uani 1 1 d . . .
H25A H 1.4267 0.6984 0.4005 0.122 Uiso 1 1 calc R . .
H25B H 1.5738 0.6190 0.3955 0.122 Uiso 1 1 calc R . .
H25C H 1.4016 0.5393 0.3962 0.122 Uiso 1 1 calc R . .
C26 C 1.5606(4) 0.6675(5) 0.30600(16) 0.1019(15) Uani 1 1 d . . .
H26A H 1.5684 0.5998 0.2809 0.153 Uiso 1 1 calc R . .
H26B H 1.6584 0.6797 0.3296 0.153 Uiso 1 1 calc R . .
H26C H 1.5450 0.7518 0.2904 0.153 Uiso 1 1 calc R . .
C27 C 1.2722(3) 0.6022(3) 0.30681(11) 0.0495(7) Uani 1 1 d . . .
C28 C 1.1377(3) 0.5742(3) 0.33148(11) 0.0532(8) Uani 1 1 d . . .
H28 H 1.1518 0.5795 0.3663 0.064 Uiso 1 1 calc R . .
C29 C 0.9856(3) 0.5389(3) 0.30572(11) 0.0551(8) Uani 1 1 d . . .
H29 H 0.8993 0.5183 0.3235 0.066 Uiso 1 1 calc R . .
C30 C 0.9573(3) 0.5335(3) 0.25364(11) 0.0505(7) Uani 1 1 d . . .
C31 C 1.0885(4) 0.5690(3) 0.22891(12) 0.0592(8) Uani 1 1 d . . .
H31 H 1.0725 0.5697 0.1941 0.071 Uiso 1 1 calc R . .
C32 C 1.2412(4) 0.6033(3) 0.25425(12) 0.0614(9) Uani 1 1 d . . .
H32 H 1.3261 0.6278 0.2363 0.074 Uiso 1 1 calc R . .
C33 C 0.8012(4) 0.4878(3) 0.22578(12) 0.0601(8) Uani 1 1 d . . .
C34 C 0.6732(4) 0.4462(3) 0.20179(13) 0.0635(9) Uani 1 1 d . . .
C35 C 0.5259(4) 0.3957(3) 0.17534(12) 0.0631(9) Uani 1 1 d . . .
C36 C 0.3977(4) 0.3492(4) 0.15250(12) 0.0631(9) Uani 1 1 d . . .
C37 C 0.2419(3) 0.2951(3) 0.12671(11) 0.0521(8) Uani 1 1 d . . .
C38 C 0.1099(4) 0.2689(3) 0.15212(12) 0.0605(9) Uani 1 1 d . . .
H38 H 0.1246 0.2860 0.1866 0.073 Uiso 1 1 calc R . .
C39 C -0.0405(4) 0.2191(3) 0.12852(10) 0.0559(8) Uani 1 1 d . . .
H39 H -0.1253 0.2026 0.1471 0.067 Uiso 1 1 calc R . .
C40 C -0.0687(3) 0.1923(3) 0.07664(10) 0.0485(7) Uani 1 1 d . . .
C41 C 0.0633(3) 0.2185(3) 0.05055(11) 0.0572(8) Uani 1 1 d . . .
H41 H 0.0491 0.2012 0.0161 0.069 Uiso 1 1 calc R . .
C42 C 0.2139(4) 0.2694(4) 0.07502(11) 0.0611(9) Uani 1 1 d . . .
H42 H 0.2990 0.2870 0.0566 0.073 Uiso 1 1 calc R . .
C43 C -0.3566(4) 0.1229(4) 0.07955(14) 0.0786(11) Uani 1 1 d . . .
H43A H -0.3437 0.0512 0.1025 0.118 Uiso 1 1 calc R . .
H43B H -0.4538 0.0995 0.0562 0.118 Uiso 1 1 calc R . .
H43C H -0.3634 0.2055 0.0978 0.118 Uiso 1 1 calc R . .
C44 C -0.2489(4) 0.1156(4) -0.00056(12) 0.0824(12) Uani 1 1 d . . .
H44A H -0.2174 0.1972 -0.0171 0.124 Uiso 1 1 calc R . .
H44B H -0.3618 0.0863 -0.0110 0.124 Uiso 1 1 calc R . .
H44C H -0.1870 0.0460 -0.0092 0.124 Uiso 1 1 calc R . .
Cl1 Cl 0.9286(8) 0.4618(6) 0.44658(18) 0.173(2) Uani 0.50 1 d PDU . .
Cl2 Cl 1.1161(8) 0.4861(8) 0.5424(3) 0.240(4) Uani 0.50 1 d PDU . .
C45 C 0.9264(11) 0.5027(13) 0.5088(3) 0.147(5) Uani 0.50 1 d PDU . .
H45A H 0.8445 0.4433 0.5217 0.177 Uiso 0.50 1 d PR . .
H45B H 0.9037 0.5944 0.5125 0.177 Uiso 0.50 1 d PR . .

loop_
_atom_site_aniso_label
_atom_site_aniso_U_11
_atom_site_aniso_U_22
_atom_site_aniso_U_33
_atom_site_aniso_U_23
_atom_site_aniso_U_13
_atom_site_aniso_U_12
Fe1 0.0537(3) 0.0498(3) 0.0439(3) 0.0006(2) 0.00426(18) 0.00194(19)
Fe2 0.0564(3) 0.0429(3) 0.0498(3) 0.0028(2) 0.01627(19) 0.00403(19)
S1 0.0550(4) 0.0470(5) 0.0498(5) -0.0022(4) 0.0111(3) 0.0082(3)
S2 0.0627(5) 0.0387(5) 0.0487(4) 0.0012(3) 0.0050(3) 0.0048(3)
O1 0.111(2) 0.128(3) 0.119(2) -0.002(2) 0.0495(19) -0.040(2)
O2 0.115(2) 0.104(3) 0.0835(19) 0.0076(17) -0.0143(16) 0.0480(18)
O3 0.142(2) 0.087(2) 0.0674(18) -0.0269(16) -0.0082(16) 0.0211(17)
O4 0.141(2) 0.073(2) 0.112(2) 0.0431(18) 0.0583(18) 0.0388(17)
O5 0.145(2) 0.094(2) 0.092(2) -0.0016(17) 0.0659(19) 0.0298(18)
O6 0.0746(19) 0.180(4) 0.096(2) 0.004(2) 0.0119(16) -0.044(2)
N1 0.0587(15) 0.0511(18) 0.0455(15) -0.0057(12) -0.0015(11) 0.0024(12)
N2 0.0536(16) 0.067(2) 0.0730(19) -0.0043(15) -0.0029(13) 0.0087(13)
N3 0.0480(15) 0.072(2) 0.0704(19) -0.0062(15) 0.0002(13) 0.0058(13)
N4 0.0552(16) 0.083(2) 0.0496(16) -0.0021(14) 0.0009(12) -0.0023(14)
C1 0.071(2) 0.078(3) 0.062(2) -0.0042(19) 0.0100(17) -0.0141(19)
C2 0.074(2) 0.067(3) 0.055(2) -0.0026(18) 0.0016(16) 0.0156(18)
C3 0.079(2) 0.062(3) 0.057(2) -0.0017(19) -0.0032(17) 0.0100(18)
C4 0.088(2) 0.053(2) 0.075(2) 0.009(2) 0.0377(19) 0.0135(18)
C5 0.075(2) 0.064(3) 0.070(2) 0.0067(19) 0.0314(18) 0.0129(17)
C6 0.073(2) 0.088(3) 0.059(2) 0.0037(19) 0.0229(18) -0.012(2)
C7 0.0567(19) 0.069(2) 0.0472(18) -0.0071(16) 0.0091(14) 0.0016(16)
C8 0.075(2) 0.045(2) 0.0506(19) 0.0069(16) -0.0024(15) -0.0047(15)
C9 0.0574(18) 0.047(2) 0.0320(15) 0.0021(13) 0.0037(12) 0.0028(14)
C10 0.063(2) 0.046(2) 0.061(2) -0.0024(16) -0.0014(15) 0.0128(15)
C11 0.067(2) 0.042(2) 0.060(2) -0.0035(15) -0.0010(15) 0.0042(15)
C12 0.0556(18) 0.052(2) 0.0431(17) 0.0039(14) 0.0071(13) 0.0022(14)
C13 0.0576(19) 0.050(2) 0.064(2) 0.0017(16) 0.0131(15) 0.0105(15)
C14 0.067(2) 0.0379(19) 0.0574(19) -0.0060(15) 0.0151(15) 0.0013(14)
C15 0.0578(19) 0.055(2) 0.0485(18) 0.0069(15) 0.0116(15) 0.0061(15)
C16 0.059(2) 0.057(2) 0.0484(18) 0.0058(15) 0.0122(15) 0.0057(15)
C17 0.0512(17) 0.053(2) 0.0425(17) 0.0036(14) 0.0053(13) 0.0036(14)
C18 0.0553(18) 0.053(2) 0.0556(19) 0.0060(16) 0.0084(14) 0.0140(14)
C19 0.0590(19) 0.047(2) 0.0508(18) 0.0016(15) 0.0038(14) 0.0088(14)
C20 0.0543(18) 0.058(2) 0.0438(17) 0.0059(15) 0.0053(13) 0.0097(15)
C21 0.0529(19) 0.065(3) 0.070(2) -0.0028(18) 0.0025(15) 0.0176(16)
C22 0.068(2) 0.049(2) 0.063(2) -0.0050(16) 0.0082(16) 0.0116(15)
C23 0.082(3) 0.071(3) 0.147(4) -0.013(3) -0.029(3) 0.000(2)
C24 0.055(2) 0.129(4) 0.133(4) -0.036(3) -0.004(2) 0.023(2)
C25 0.073(2) 0.086(3) 0.077(3) -0.008(2) -0.0160(19) 0.013(2)
C26 0.053(2) 0.143(5) 0.107(3) -0.018(3) 0.018(2) -0.005(2)
C27 0.0522(18) 0.0388(18) 0.0561(19) -0.0030(14) 0.0056(14) 0.0044(13)
C28 0.0545(18) 0.056(2) 0.0477(18) -0.0045(15) 0.0049(14) 0.0065(14)
C29 0.0535(18) 0.055(2) 0.058(2) 0.0004(15) 0.0129(14) 0.0057(14)
C30 0.0539(18) 0.0383(18) 0.057(2) 0.0012(14) -0.0013(14) 0.0060(13)
C31 0.069(2) 0.059(2) 0.0469(18) 0.0051(16) 0.0054(15) 0.0006(16)
C32 0.064(2) 0.064(2) 0.056(2) 0.0011(17) 0.0179(15) -0.0008(16)
C33 0.062(2) 0.048(2) 0.069(2) 0.0011(16) -0.0008(16) 0.0110(15)
C34 0.064(2) 0.053(2) 0.069(2) -0.0119(17) -0.0080(17) 0.0130(16)
C35 0.064(2) 0.053(2) 0.069(2) -0.0060(17) -0.0078(17) 0.0147(16)
C36 0.064(2) 0.059(2) 0.065(2) -0.0028(18) -0.0043(17) 0.0187(16)
C37 0.0559(18) 0.045(2) 0.0528(19) -0.0023(15) -0.0052(14) 0.0135(14)
C38 0.071(2) 0.063(2) 0.0441(18) -0.0007(16) -0.0003(16) 0.0078(16)
C39 0.0577(19) 0.066(2) 0.0421(18) -0.0008(15) 0.0063(14) 0.0030(15)
C40 0.0509(17) 0.047(2) 0.0464(18) 0.0029(14) 0.0018(13) 0.0076(13)
C41 0.0550(19) 0.075(2) 0.0408(17) -0.0052(16) 0.0032(14) 0.0103(16)
C42 0.0523(18) 0.074(3) 0.057(2) -0.0047(17) 0.0082(15) 0.0088(16)
C43 0.060(2) 0.087(3) 0.086(3) -0.006(2) 0.0139(18) -0.0032(18)
C44 0.075(2) 0.106(3) 0.055(2) -0.006(2) -0.0062(17) -0.010(2)
Cl1 0.226(5) 0.181(5) 0.119(3) 0.013(3) 0.032(3) 0.046(4)
Cl2 0.169(4) 0.241(6) 0.286(7) -0.098(5) -0.043(4) 0.034(4)
C45 0.188(9) 0.096(7) 0.149(8) 0.018(7) 0.016(7) -0.011(7)

loop_
_atom_type_symbol
_atom_type_description
_atom_type_scat_dispersion_real
_atom_type_scat_dispersion_imag
_atom_type_scat_source
C C 0.0033 0.0016 'International Tables Vol C Tables 4.2.6.8 and 6.1.1.4'
H H 0.0000 0.0000 'International Tables Vol C Tables 4.2.6.8 and 6.1.1.4'
N N 0.0061 0.0033 'International Tables Vol C Tables 4.2.6.8 and 6.1.1.4'
O O 0.0106 0.0060 'International Tables Vol C Tables 4.2.6.8 and 6.1.1.4'
Cl Cl 0.1484 0.1585 'International Tables Vol C Tables 4.2.6.8 and 6.1.1.4'
S S 0.1246 0.1234 'International Tables Vol C Tables 4.2.6.8 and 6.1.1.4'
Fe Fe 0.3463 0.8444 'International Tables Vol C Tables 4.2.6.8 and 6.1.1.4'

loop_
_geom_angle_atom_site_label_1
_geom_angle_atom_site_label_2
_geom_angle_atom_site_label_3
_geom_angle
_geom_angle_site_symmetry_1
_geom_angle_site_symmetry_3
_geom_angle_publ_flag
C1 Fe1 C2 99.13(18) . . ?
C1 Fe1 C3 100.03(17) . . ?
C2 Fe1 C3 92.26(16) . . ?
C1 Fe1 S2 101.32(13) . . ?
C2 Fe1 S2 159.26(12) . . ?
C3 Fe1 S2 87.61(11) . . ?
C1 Fe1 S1 102.14(12) . . ?
C2 Fe1 S1 87.37(11) . . ?
C3 Fe1 S1 157.60(12) . . ?
S2 Fe1 S1 84.98(4) . . ?
C1 Fe1 Fe2 147.10(11) . . ?
C2 Fe1 Fe2 103.80(12) . . ?
C3 Fe1 Fe2 102.28(12) . . ?
S2 Fe1 Fe2 56.16(3) . . ?
S1 Fe1 Fe2 56.33(3) . . ?
C5 Fe2 C4 89.81(16) . . ?
C5 Fe2 C6 95.48(16) . . ?
C4 Fe2 C6 98.02(18) . . ?
C5 Fe2 S2 88.01(12) . . ?
C4 Fe2 S2 155.66(12) . . ?
C6 Fe2 S2 106.32(13) . . ?
C5 Fe2 S1 156.00(11) . . ?
C4 Fe2 S1 87.12(11) . . ?
C6 Fe2 S1 108.52(12) . . ?
S2 Fe2 S1 85.11(4) . . ?
C5 Fe2 Fe1 101.03(12) . . ?
C4 Fe2 Fe1 100.44(12) . . ?
C6 Fe2 Fe1 155.17(11) . . ?
S2 Fe2 Fe1 56.37(3) . . ?
S1 Fe2 Fe1 56.34(3) . . ?
C7 S1 Fe2 112.26(11) . . ?
C7 S1 Fe1 109.20(11) . . ?
Fe2 S1 Fe1 67.33(3) . . ?
C8 S2 Fe2 112.19(11) . . ?
C8 S2 Fe1 109.05(12) . . ?
Fe2 S2 Fe1 67.46(4) . . ?
C9 N1 C7 121.9(3) . . ?
C9 N1 C8 121.8(3) . . ?
C7 N1 C8 112.8(2) . . ?
C20 N2 C24 119.6(3) . . ?
C20 N2 C23 120.0(3) . . ?
C24 N2 C23 116.8(3) . . ?
C27 N3 C26 121.6(3) . . ?
C27 N3 C25 121.2(3) . . ?
C26 N3 C25 116.9(3) . . ?
C40 N4 C44 121.0(3) . . ?
C40 N4 C43 121.0(3) . . ?
C44 N4 C43 117.8(3) . . ?
O1 C1 Fe1 178.7(4) . . ?
O2 C2 Fe1 179.8(4) . . ?
O3 C3 Fe1 179.1(4) . . ?
O4 C4 Fe2 178.4(4) . . ?
O5 C5 Fe2 177.6(3) . . ?
O6 C6 Fe2 174.3(3) . . ?
N1 C7 S1 116.1(2) . . ?
N1 C7 H7A 108.2 . . ?
S1 C7 H7A 108.2 . . ?
N1 C7 H7B 108.2 . . ?
S1 C7 H7B 108.2 . . ?
H7A C7 H7B 107.4 . . ?
N1 C8 S2 116.0(2) . . ?
N1 C8 H8A 108.3 . . ?
S2 C8 H8A 108.3 . . ?
N1 C8 H8B 108.3 . . ?
S2 C8 H8B 108.3 . . ?
H8A C8 H8B 107.4 . . ?
C10 C9 C14 117.4(3) . . ?
C10 C9 N1 121.4(3) . . ?
C14 C9 N1 121.1(3) . . ?
C11 C10 C9 121.4(3) . . ?
C11 C10 H10 119.3 . . ?
C9 C10 H10 119.3 . . ?
C10 C11 C12 121.4(3) . . ?
C10 C11 H11 119.3 . . ?
C12 C11 H11 119.3 . . ?
C13 C12 C11 117.0(3) . . ?
C13 C12 C15 122.2(3) . . ?
C11 C12 C15 120.8(3) . . ?
C14 C13 C12 122.0(3) . . ?
C14 C13 H13 119.0 . . ?
C12 C13 H13 119.0 . . ?
C13 C14 C9 120.6(3) . . ?
C13 C14 H14 119.7 . . ?
C9 C14 H14 119.7 . . ?
C16 C15 C12 177.2(3) . . ?
C15 C16 C17 179.1(3) . . ?
C22 C17 C18 117.4(3) . . ?
C22 C17 C16 121.0(3) . . ?
C18 C17 C16 121.6(3) . . ?
C19 C18 C17 121.8(3) . . ?
C19 C18 H18 119.1 . . ?
C17 C18 H18 119.1 . . ?
C18 C19 C20 120.8(3) . . ?
C18 C19 H19 119.6 . . ?
C20 C19 H19 119.6 . . ?
C21 C20 N2 121.6(3) . . ?
C21 C20 C19 117.2(3) . . ?
N2 C20 C19 121.2(3) . . ?
C22 C21 C20 121.6(3) . . ?
C22 C21 H21 119.2 . . ?
C20 C21 H21 119.2 . . ?
C21 C22 C17 121.1(3) . . ?
C21 C22 H22 119.5 . . ?
C17 C22 H22 119.5 . . ?
N2 C23 H23A 109.5 . . ?
N2 C23 H23B 109.5 . . ?
H23A C23 H23B 109.5 . . ?
N2 C23 H23C 109.5 . . ?
H23A C23 H23C 109.5 . . ?
H23B C23 H23C 109.5 . . ?
N2 C24 H24A 109.5 . . ?
N2 C24 H24B 109.5 . . ?
H24A C24 H24B 109.5 . . ?
N2 C24 H24C 109.5 . . ?
H24A C24 H24C 109.5 . . ?
H24B C24 H24C 109.5 . . ?
N3 C25 H25A 109.5 . . ?
N3 C25 H25B 109.5 . . ?
H25A C25 H25B 109.5 . . ?
N3 C25 H25C 109.5 . . ?
H25A C25 H25C 109.5 . . ?
H25B C25 H25C 109.5 . . ?
N3 C26 H26A 109.5 . . ?
N3 C26 H26B 109.5 . . ?
H26A C26 H26B 109.5 . . ?
N3 C26 H26C 109.5 . . ?
H26A C26 H26C 109.5 . . ?
H26B C26 H26C 109.5 . . ?
N3 C27 C28 122.8(3) . . ?
N3 C27 C32 120.9(3) . . ?
C28 C27 C32 116.3(3) . . ?
C29 C28 C27 121.7(3) . . ?
C29 C28 H28 119.1 . . ?
C27 C28 H28 119.1 . . ?
C28 C29 C30 121.4(3) . . ?
C28 C29 H29 119.3 . . ?
C30 C29 H29 119.3 . . ?
C31 C30 C29 117.2(3) . . ?
C31 C30 C33 120.3(3) . . ?
C29 C30 C33 122.5(3) . . ?
C32 C31 C30 121.8(3) . . ?
C32 C31 H31 119.1 . . ?
C30 C31 H31 119.1 . . ?
C31 C32 C27 121.3(3) . . ?
C31 C32 H32 119.3 . . ?
C27 C32 H32 119.3 . . ?
C34 C33 C30 177.8(4) . . ?
C33 C34 C35 178.3(4) . . ?
C36 C35 C34 178.8(4) . . ?
C35 C36 C37 177.9(4) . . ?
C38 C37 C42 116.7(3) . . ?
C38 C37 C36 121.2(3) . . ?
C42 C37 C36 122.1(3) . . ?
C39 C38 C37 122.6(3) . . ?
C39 C38 H38 118.7 . . ?
C37 C38 H38 118.7 . . ?
C38 C39 C40 120.8(3) . . ?
C38 C39 H39 119.6 . . ?
C40 C39 H39 119.6 . . ?
N4 C40 C41 121.7(3) . . ?
N4 C40 C39 121.1(3) . . ?
C41 C40 C39 117.2(3) . . ?
C42 C41 C40 121.1(3) . . ?
C42 C41 H41 119.5 . . ?
C40 C41 H41 119.5 . . ?
C41 C42 C37 121.6(3) . . ?
C41 C42 H42 119.2 . . ?
C37 C42 H42 119.2 . . ?
N4 C43 H43A 109.5 . . ?
N4 C43 H43B 109.5 . . ?
H43A C43 H43B 109.5 . . ?
N4 C43 H43C 109.5 . . ?
H43A C43 H43C 109.5 . . ?
H43B C43 H43C 109.5 . . ?
N4 C44 H44A 109.5 . . ?
N4 C44 H44B 109.5 . . ?
H44A C44 H44B 109.5 . . ?
N4 C44 H44C 109.5 . . ?
H44A C44 H44C 109.5 . . ?
H44B C44 H44C 109.5 . . ?
Cl2 Cl1 C45 89.2(9) 2_766 2_766 ?
Cl2 Cl1 C45 51.7(9) 2_766 . ?
C45 Cl1 C45 49.7(6) 2_766 . ?
Cl1 Cl2 C45 103.0(11) 2_766 2_766 ?
Cl1 Cl2 C45 65.2(8) 2_766 . ?
C45 Cl2 C45 51.3(7) 2_766 . ?
Cl2 C45 C45 77.9(7) 2_766 2_766 ?
Cl2 C45 Cl1 142.7(9) 2_766 2_766 ?
C45 C45 Cl1 70.1(7) 2_766 2_766 ?
Cl2 C45 Cl1 25.3(4) 2_766 . ?
C45 C45 Cl1 60.2(6) 2_766 . ?
Cl1 C45 Cl1 130.3(6) 2_766 . ?
Cl2 C45 Cl2 128.7(7) 2_766 . ?
C45 C45 Cl2 50.8(6) 2_766 . ?
Cl1 C45 Cl2 25.6(3) 2_766 . ?
Cl1 C45 Cl2 108.6(5) . . ?
Cl2 C45 H45A 109.8 2_766 . ?
C45 C45 H45A 139.4 2_766 . ?
Cl1 C45 H45A 106.9 2_766 . ?
Cl1 C45 H45A 110.3 . . ?
Cl2 C45 H45A 109.7 . . ?
Cl2 C45 H45B 87.1 2_766 . ?
C45 C45 H45B 111.7 2_766 . ?
Cl1 C45 H45B 87.3 2_766 . ?
Cl1 C45 H45B 110.0 . . ?
Cl2 C45 H45B 109.6 . . ?
H45A C45 H45B 108.6 . . ?

loop_
_geom_bond_atom_site_label_1
_geom_bond_atom_site_label_2
_geom_bond_distance
_geom_bond_site_symmetry_2
_geom_bond_publ_flag
Fe1 C1 1.784(4) . ?
Fe1 C2 1.785(4) . ?
Fe1 C3 1.791(4) . ?
Fe1 S2 2.2623(11) . ?
Fe1 S1 2.2637(12) . ?
Fe1 Fe2 2.5095(9) . ?
Fe2 C5 1.770(4) . ?
Fe2 C4 1.781(4) . ?
Fe2 C6 1.796(4) . ?
Fe2 S2 2.2568(11) . ?
Fe2 S1 2.2633(10) . ?
S1 C7 1.854(3) . ?
S2 C8 1.863(3) . ?
O1 C1 1.138(4) . ?
O2 C2 1.138(4) . ?
O3 C3 1.140(4) . ?
O4 C4 1.139(4) . ?
O5 C5 1.150(4) . ?
O6 C6 1.135(4) . ?
N1 C9 1.416(3) . ?
N1 C7 1.427(4) . ?
N1 C8 1.428(4) . ?
N2 C20 1.390(4) . ?
N2 C24 1.431(4) . ?
N2 C23 1.432(5) . ?
N3 C27 1.367(4) . ?
N3 C26 1.428(4) . ?
N3 C25 1.445(4) . ?
N4 C40 1.376(4) . ?
N4 C44 1.434(4) . ?
N4 C43 1.441(4) . ?
C7 H7A 0.9700 . ?
C7 H7B 0.9700 . ?
C8 H8A 0.9700 . ?
C8 H8B 0.9700 . ?
C9 C10 1.389(4) . ?
C9 C14 1.394(4) . ?
C10 C11 1.370(4) . ?
C10 H10 0.9300 . ?
C11 C12 1.390(4) . ?
C11 H11 0.9300 . ?
C12 C13 1.386(4) . ?
C12 C15 1.429(4) . ?
C13 C14 1.373(4) . ?
C13 H13 0.9300 . ?
C14 H14 0.9300 . ?
C15 C16 1.199(4) . ?
C16 C17 1.439(4) . ?
C17 C22 1.387(4) . ?
C17 C18 1.389(4) . ?
C18 C19 1.378(4) . ?
C18 H18 0.9300 . ?
C19 C20 1.402(4) . ?
C19 H19 0.9300 . ?
C20 C21 1.389(4) . ?
C21 C22 1.383(4) . ?
C21 H21 0.9300 . ?
C22 H22 0.9300 . ?
C23 H23A 0.9600 . ?
C23 H23B 0.9600 . ?
C23 H23C 0.9600 . ?
C24 H24A 0.9600 . ?
C24 H24B 0.9600 . ?
C24 H24C 0.9600 . ?
C25 H25A 0.9600 . ?
C25 H25B 0.9600 . ?
C25 H25C 0.9600 . ?
C26 H26A 0.9600 . ?
C26 H26B 0.9600 . ?
C26 H26C 0.9600 . ?
C27 C28 1.396(4) . ?
C27 C32 1.406(4) . ?
C28 C29 1.370(4) . ?
C28 H28 0.9300 . ?
C29 C30 1.390(4) . ?
C29 H29 0.9300 . ?
C30 C31 1.384(4) . ?
C30 C33 1.435(4) . ?
C31 C32 1.368(4) . ?
C31 H31 0.9300 . ?
C32 H32 0.9300 . ?
C33 C34 1.198(4) . ?
C34 C35 1.372(4) . ?
C35 C36 1.199(4) . ?
C36 C37 1.432(4) . ?
C37 C38 1.388(4) . ?
C37 C42 1.394(4) . ?
C38 C39 1.364(4) . ?
C38 H38 0.9300 . ?
C39 C40 1.401(4) . ?
C39 H39 0.9300 . ?
C40 C41 1.400(4) . ?
C41 C42 1.376(4) . ?
C41 H41 0.9300 . ?
C42 H42 0.9300 . ?
C43 H43A 0.9600 . ?
C43 H43B 0.9600 . ?
C43 H43C 0.9600 . ?
C44 H44A 0.9600 . ?
C44 H44B 0.9600 . ?
C44 H44C 0.9600 . ?
Cl1 Cl2 0.756(9) 2_766 ?
Cl1 C45 1.590(11) 2_766 ?
Cl1 C45 1.723(9) . ?
Cl2 Cl1 0.756(9) 2_766 ?
Cl2 C45 1.387(12) 2_766 ?
Cl2 C45 1.750(9) . ?
C45 Cl2 1.387(12) 2_766 ?
C45 C45 1.397(18) 2_766 ?
C45 Cl1 1.589(11) 2_766 ?
C45 H45A 0.9600 . ?
C45 H45B 0.9600 . ?

loop_
_geom_torsion_atom_site_label_1
_geom_torsion_atom_site_label_2
_geom_torsion_atom_site_label_3
_geom_torsion_atom_site_label_4
_geom_torsion
_geom_torsion_site_symmetry_1
_geom_torsion_site_symmetry_2
_geom_torsion_site_symmetry_3
_geom_torsion_site_symmetry_4
_geom_torsion_publ_flag
C1 Fe1 Fe2 C5 -133.1(3) . . . . ?
C2 Fe1 Fe2 C5 93.99(16) . . . . ?
C3 Fe1 Fe2 C5 -1.47(17) . . . . ?
S2 Fe1 Fe2 C5 -80.08(12) . . . . ?
S1 Fe1 Fe2 C5 171.26(12) . . . . ?
C1 Fe1 Fe2 C4 135.0(3) . . . . ?
C2 Fe1 Fe2 C4 2.13(16) . . . . ?
C3 Fe1 Fe2 C4 -93.33(17) . . . . ?
S2 Fe1 Fe2 C4 -171.95(12) . . . . ?
S1 Fe1 Fe2 C4 79.39(12) . . . . ?
C1 Fe1 Fe2 C6 -2.4(4) . . . . ?
C2 Fe1 Fe2 C6 -135.3(3) . . . . ?
C3 Fe1 Fe2 C6 129.3(3) . . . . ?
S2 Fe1 Fe2 C6 50.7(3) . . . . ?
S1 Fe1 Fe2 C6 -58.0(3) . . . . ?
C1 Fe1 Fe2 S2 -53.0(3) . . . . ?
C2 Fe1 Fe2 S2 174.07(11) . . . . ?
C3 Fe1 Fe2 S2 78.62(12) . . . . ?
S1 Fe1 Fe2 S2 -108.66(4) . . . . ?
C1 Fe1 Fe2 S1 55.6(3) . . . . ?
C2 Fe1 Fe2 S1 -77.27(12) . . . . ?
C3 Fe1 Fe2 S1 -172.73(12) . . . . ?
S2 Fe1 Fe2 S1 108.66(4) . . . . ?
C5 Fe2 S1 C7 -123.9(3) . . . . ?
C4 Fe2 S1 C7 153.08(17) . . . . ?
C6 Fe2 S1 C7 55.58(18) . . . . ?
S2 Fe2 S1 C7 -50.01(12) . . . . ?
Fe1 Fe2 S1 C7 -102.36(12) . . . . ?
C5 Fe2 S1 Fe1 -21.5(3) . . . . ?
C4 Fe2 S1 Fe1 -104.56(12) . . . . ?
C6 Fe2 S1 Fe1 157.94(14) . . . . ?
S2 Fe2 S1 Fe1 52.35(3) . . . . ?
C1 Fe1 S1 C7 -45.89(17) . . . . ?
C2 Fe1 S1 C7 -144.67(16) . . . . ?
C3 Fe1 S1 C7 125.8(3) . . . . ?
S2 Fe1 S1 C7 54.63(11) . . . . ?
Fe2 Fe1 S1 C7 106.82(11) . . . . ?
C1 Fe1 S1 Fe2 -152.71(13) . . . . ?
C2 Fe1 S1 Fe2 108.51(12) . . . . ?
C3 Fe1 S1 Fe2 18.9(3) . . . . ?
S2 Fe1 S1 Fe2 -52.19(3) . . . . ?
C5 Fe2 S2 C8 -153.08(16) . . . . ?
C4 Fe2 S2 C8 121.8(3) . . . . ?
C6 Fe2 S2 C8 -57.96(17) . . . . ?
S1 Fe2 S2 C8 49.93(12) . . . . ?
Fe1 Fe2 S2 C8 102.26(12) . . . . ?
C5 Fe2 S2 Fe1 104.66(11) . . . . ?
C4 Fe2 S2 Fe1 19.5(3) . . . . ?
C6 Fe2 S2 Fe1 -160.22(12) . . . . ?
S1 Fe2 S2 Fe1 -52.32(3) . . . . ?
C1 Fe1 S2 C8 46.91(16) . . . . ?
C2 Fe1 S2 C8 -123.3(3) . . . . ?
C3 Fe1 S2 C8 146.66(16) . . . . ?
S1 Fe1 S2 C8 -54.49(11) . . . . ?
Fe2 Fe1 S2 C8 -106.82(11) . . . . ?
C1 Fe1 S2 Fe2 153.73(12) . . . . ?
C2 Fe1 S2 Fe2 -16.4(3) . . . . ?
C3 Fe1 S2 Fe2 -106.52(12) . . . . ?
S1 Fe1 S2 Fe2 52.33(3) . . . . ?
C2 Fe1 C1 O1 169(100) . . . . ?
C3 Fe1 C1 O1 -97(17) . . . . ?
S2 Fe1 C1 O1 -8(17) . . . . ?
S1 Fe1 C1 O1 80(17) . . . . ?
Fe2 Fe1 C1 O1 35(17) . . . . ?
C1 Fe1 C2 O2 0(89) . . . . ?
C3 Fe1 C2 O2 -100(89) . . . . ?
S2 Fe1 C2 O2 171(100) . . . . ?
S1 Fe1 C2 O2 102(100) . . . . ?
Fe2 Fe1 C2 O2 157(100) . . . . ?
C1 Fe1 C3 O3 151(23) . . . . ?
C2 Fe1 C3 O3 -109(23) . . . . ?
S2 Fe1 C3 O3 50(23) . . . . ?
S1 Fe1 C3 O3 -20(23) . . . . ?
Fe2 Fe1 C3 O3 -4(23) . . . . ?
C5 Fe2 C4 O4 -62(12) . . . . ?
C6 Fe2 C4 O4 -158(12) . . . . ?
S2 Fe2 C4 O4 23(13) . . . . ?
S1 Fe2 C4 O4 94(12) . . . . ?
Fe1 Fe2 C4 O4 39(13) . . . . ?
C4 Fe2 C5 O5 20(8) . . . . ?
C6 Fe2 C5 O5 118(8) . . . . ?
S2 Fe2 C5 O5 -136(8) . . . . ?
S1 Fe2 C5 O5 -63(8) . . . . ?
Fe1 Fe2 C5 O5 -81(8) . . . . ?
C5 Fe2 C6 O6 -18(4) . . . . ?
C4 Fe2 C6 O6 73(4) . . . . ?
S2 Fe2 C6 O6 -107(4) . . . . ?
S1 Fe2 C6 O6 162(4) . . . . ?
Fe1 Fe2 C6 O6 -149(4) . . . . ?
C9 N1 C7 S1 -90.8(3) . . . . ?
C8 N1 C7 S1 68.4(3) . . . . ?
Fe2 S1 C7 N1 3.4(3) . . . . ?
Fe1 S1 C7 N1 -69.2(2) . . . . ?
C9 N1 C8 S2 90.9(3) . . . . ?
C7 N1 C8 S2 -68.3(3) . . . . ?
Fe2 S2 C8 N1 -3.6(3) . . . . ?
Fe1 S2 C8 N1 69.1(2) . . . . ?
C7 N1 C9 C10 -9.6(4) . . . . ?
C8 N1 C9 C10 -166.9(3) . . . . ?
C7 N1 C9 C14 174.7(3) . . . . ?
C8 N1 C9 C14 17.4(4) . . . . ?
C14 C9 C10 C11 3.4(5) . . . . ?
N1 C9 C10 C11 -172.4(3) . . . . ?
C9 C10 C11 C12 -0.1(5) . . . . ?
C10 C11 C12 C13 -2.8(5) . . . . ?
C10 C11 C12 C15 175.4(3) . . . . ?
C11 C12 C13 C14 2.4(5) . . . . ?
C15 C12 C13 C14 -175.8(3) . . . . ?
C12 C13 C14 C9 1.0(5) . . . . ?
C10 C9 C14 C13 -3.9(4) . . . . ?
N1 C9 C14 C13 172.0(3) . . . . ?
C13 C12 C15 C16 90(7) . . . . ?
C11 C12 C15 C16 -88(7) . . . . ?
C12 C15 C16 C17 -170(100) . . . . ?
C15 C16 C17 C22 75(23) . . . . ?
C15 C16 C17 C18 -103(23) . . . . ?
C22 C17 C18 C19 -1.8(4) . . . . ?
C16 C17 C18 C19 176.5(3) . . . . ?
C17 C18 C19 C20 -0.3(5) . . . . ?
C24 N2 C20 C21 -16.2(5) . . . . ?
C23 N2 C20 C21 -174.1(4) . . . . ?
C24 N2 C20 C19 166.2(4) . . . . ?
C23 N2 C20 C19 8.3(5) . . . . ?
C18 C19 C20 C21 2.3(5) . . . . ?
C18 C19 C20 N2 180.0(3) . . . . ?
N2 C20 C21 C22 -179.8(3) . . . . ?
C19 C20 C21 C22 -2.1(5) . . . . ?
C20 C21 C22 C17 0.0(5) . . . . ?
C18 C17 C22 C21 2.0(5) . . . . ?
C16 C17 C22 C21 -176.3(3) . . . . ?
C26 N3 C27 C28 -173.3(3) . . . . ?
C25 N3 C27 C28 0.5(5) . . . . ?
C26 N3 C27 C32 8.1(5) . . . . ?
C25 N3 C27 C32 -178.1(3) . . . . ?
N3 C27 C28 C29 -173.6(3) . . . . ?
C32 C27 C28 C29 5.1(5) . . . . ?
C27 C28 C29 C30 -1.9(5) . . . . ?
C28 C29 C30 C31 -1.9(5) . . . . ?
C28 C29 C30 C33 175.5(3) . . . . ?
C29 C30 C31 C32 2.4(5) . . . . ?
C33 C30 C31 C32 -175.0(3) . . . . ?
C30 C31 C32 C27 0.8(5) . . . . ?
N3 C27 C32 C31 174.2(3) . . . . ?
C28 C27 C32 C31 -4.5(5) . . . . ?
C31 C30 C33 C34 57(10) . . . . ?
C29 C30 C33 C34 -120(10) . . . . ?
C30 C33 C34 C35 82(18) . . . . ?
C33 C34 C35 C36 -35(27) . . . . ?
C34 C35 C36 C37 99(20) . . . . ?
C35 C36 C37 C38 -17(11) . . . . ?
C35 C36 C37 C42 161(10) . . . . ?
C42 C37 C38 C39 0.7(5) . . . . ?
C36 C37 C38 C39 179.1(3) . . . . ?
C37 C38 C39 C40 -0.3(5) . . . . ?
C44 N4 C40 C41 -1.1(5) . . . . ?
C43 N4 C40 C41 -176.2(3) . . . . ?
C44 N4 C40 C39 179.3(3) . . . . ?
C43 N4 C40 C39 4.2(5) . . . . ?
C38 C39 C40 N4 179.8(3) . . . . ?
C38 C39 C40 C41 0.2(5) . . . . ?
N4 C40 C41 C42 179.9(3) . . . . ?
C39 C40 C41 C42 -0.5(5) . . . . ?
C40 C41 C42 C37 0.9(5) . . . . ?
C38 C37 C42 C41 -1.0(5) . . . . ?
C36 C37 C42 C41 -179.4(3) . . . . ?
C45 Cl1 C45 Cl2 130.3(18) 2_766 . . 2_766 ?
Cl2 Cl1 C45 C45 -130.3(18) 2_766 . . 2_766 ?
Cl2 Cl1 C45 Cl1 -130.3(18) 2_766 . . 2_766 ?
C45 Cl1 C45 Cl1 0.0 2_766 . . 2_766 ?
Cl2 Cl1 C45 Cl2 -146.1(12) 2_766 . . . ?
C45 Cl1 C45 Cl2 -15.8(6) 2_766 . . . ?
Cl1 Cl2 C45 Cl2 133.4(17) 2_766 . . 2_766 ?
C45 Cl2 C45 Cl2 0.0 2_766 . . 2_766 ?
Cl1 Cl2 C45 C45 133.4(17) 2_766 . . 2_766 ?
C45 Cl2 C45 Cl1 -133.4(17) 2_766 . . 2_766 ?
Cl1 Cl2 C45 Cl1 151.2(11) 2_766 . . . ?
C45 Cl2 C45 Cl1 17.8(7) 2_766 . . . ?
